data_2004010
loop_
_publ_author_name
'Halfpenny, J.'

_publ_section_title
;
 Bis(tetraphenylphosphonium) Tetraazidodimethylstannate(IV)
;
_journal_issue 10
_journal_name_full 'Acta Crystallographica Section C'
_journal_page_first 2044
_journal_page_last 2046
_journal_paper_doi 10.1107/S0108270195005269
_journal_volume 51
_journal_year 1995
_chemical_formula_moiety '2[(C6 H5)4 P] +,C2 H6 N12 Sn1 2-'
_chemical_formula_sum 'C50 H46 N12 P2 Sn'
_chemical_formula_weight 995.59
_chemical_name_systematic
;
bis(tetraphenylphosphonium) tetraazidodimethylstannate(II)
;
_space_group_IT_number 2
_symmetry_cell_setting triclinic
_symmetry_space_group_name_Hall '-P 1'
_symmetry_space_group_name_H-M 'P -1'
_cell_angle_alpha 123.2(1)
_cell_angle_beta 77.9(1)
_cell_angle_gamma 100.0(1)
_cell_formula_units_Z 1
_cell_length_a 12.38(1)
_cell_length_b 10.11(1)
_cell_length_c 11.44(1)
_cell_measurement_reflns_used 15
_cell_measurement_temperature 286
_cell_measurement_theta_max 25
_cell_measurement_theta_min 5
_cell_volume 1168(2)
_computing_data_collection 'Stoe  STADI-2'
_computing_data_reduction 'DATR (Small, 1977)'
_computing_molecular_graphics 'SNOOPI (Davies, 1983)'
_computing_structure_refinement SHELX76
_computing_structure_solution 'SHELX76 (Sheldrick, 1976) (Patterson)'
_diffrn_ambient_temperature 288
_diffrn_measurement_device 'Stoe STADI-2 two-circle diffractometer'
_diffrn_measurement_method "variable \w scans, 2\q' fixed"
_diffrn_radiation_monochromator graphite
_diffrn_radiation_source 'fine focus X-ray tube'
_diffrn_radiation_type MoK\a
_diffrn_radiation_wavelength 0.7107
_diffrn_reflns_av_R_equivalents 0.048
_diffrn_reflns_limit_h_max 15
_diffrn_reflns_limit_h_min -14
_diffrn_reflns_limit_k_max 10
_diffrn_reflns_limit_k_min -11
_diffrn_reflns_limit_l_max 9
_diffrn_reflns_limit_l_min 0
_diffrn_reflns_number 4059
_diffrn_reflns_reduction_process 'SHELX76 (Sheldrick, 1976)'
_diffrn_reflns_theta_max 30.0
_diffrn_reflns_theta_min 3.0
_diffrn_standards_decay_% '5% maximum, corrected by interpolation'
_diffrn_standards_interval_count 20
_diffrn_standards_number '1 per layer'
_exptl_absorpt_coefficient_mu 0.592
_exptl_absorpt_correction_T_max 0.8572
_exptl_absorpt_correction_T_min 0.7484
_exptl_absorpt_correction_type 'integration (SHELX76; Sheldrick, 1976)'
_exptl_crystal_colour 'pale yellow'
_exptl_crystal_density_diffrn 1.414
_exptl_crystal_description 'oblique bipyramid'
_exptl_crystal_F_000 510.0
_exptl_crystal_size_max 1.0
_exptl_crystal_size_mid 0.3
_exptl_crystal_size_min 0.3
_refine_diff_density_max 0.43
_refine_diff_density_min -0.36
_refine_ls_extinction_method none
_refine_ls_goodness_of_fit_obs 0.427
_refine_ls_hydrogen_treatment refU
_refine_ls_matrix_type full
_refine_ls_number_constraints 3
_refine_ls_number_parameters '326 (2 blocks)'
_refine_ls_number_reflns 3451
_refine_ls_R_factor_obs 0.038
_refine_ls_shift/esd_max .003
_refine_ls_structure_factor_coef F
_refine_ls_weighting_scheme unit
_refine_ls_wR_factor_obs 0.038
_reflns_number_observed 3451
_reflns_number_total 3833
_reflns_observed_criterion >3\s(I)
_cod_data_source_file jz1036.cif
_cod_data_source_block a
_cod_original_cell_volume 1168.6(10)
_cod_database_code 2004010

loop_
_symmetry_equiv_pos_as_xyz
x,y,z
-x,-y,-z

loop_
_atom_site_aniso_label
_atom_site_aniso_U_11
_atom_site_aniso_U_22
_atom_site_aniso_U_33
_atom_site_aniso_U_12
_atom_site_aniso_U_13
_atom_site_aniso_U_23
P 0.032000 0.042000 0.0470(10) 0.021000 -.003000 0.002000
Sn 0.036000 0.043000 0.050000 0.020000 -.007000 0.004000
N1 0.046(2) 0.055(2) 0.072(3) 0.030(2) -.017(2) -.0020(10)
N2 0.043(2) 0.055(2) 0.061(2) 0.025(2) -.011(2) -.004(2)
N3 0.071(3) 0.082(3) 0.126(4) 0.058(3) -.046(3) -.006(2)
N4 0.056(2) 0.067(2) 0.058(2) 0.034(2) -.008(2) 0.000(2)
N5 0.052(2) 0.076(3) 0.067(3) 0.042(2) -.006(2) 0.011(2)
N6 0.095(3) 0.107(4) 0.129(4) 0.088(4) -.015(3) -.008(3)
C1 0.046(2) 0.068(3) 0.062(3) 0.038(2) -.014(2) -.008(2)
C2 0.063(3) 0.069(3) 0.066(3) 0.042(2) -.009(2) -.001(2)
C3 0.056(2) 0.055(2) 0.061(3) 0.031(2) 0.006(2) -.002(2)
C4 0.048(2) 0.066(3) 0.073(3) 0.037(2) -.012(2) -.016(2)
C5 0.045(2) 0.058(2) 0.057(3) 0.028(2) -.010(2) -.007(2)
C6 0.034(2) 0.042(2) 0.042(2) 0.018(2) -.002(2) 0.0010(10)
C7 0.047(2) 0.047(2) 0.045(2) 0.021(2) -.007(2) 0.003(2)
C8 0.057(2) 0.052(2) 0.059(3) 0.019(2) -.008(2) 0.015(2)
C9 0.045(2) 0.068(3) 0.049(3) 0.020(2) 0.000(2) 0.013(2)
C10 0.052(2) 0.080(3) 0.057(3) 0.036(2) 0.008(2) 0.006(2)
C11 0.054(2) 0.061(3) 0.062(3) 0.037(2) 0.009(2) 0.012(2)
C12 0.036(2) 0.048(2) 0.042(2) 0.021(2) -.004(2) 0.0030(10)
C13 0.046(2) 0.065(3) 0.057(3) 0.035(2) -.005(2) 0.003(2)
C14 0.046(2) 0.098(4) 0.067(3) 0.052(3) -.009(2) -.002(2)
C15 0.043(2) 0.102(4) 0.093(4) 0.070(3) -.005(2) 0.008(2)
C16 0.052(2) 0.071(3) 0.101(4) 0.055(3) -.001(3) 0.012(2)
C17 0.046(2) 0.054(2) 0.074(3) 0.034(2) -.008(2) 0.003(2)
C18 0.031(2) 0.052(2) 0.057(3) 0.032(2) -.002(2) 0.0010(10)
C19 0.043(2) 0.067(3) 0.070(3) 0.039(2) -.013(2) -.009(2)
C20 0.066(3) 0.086(4) 0.086(4) 0.052(3) -.035(3) -.029(3)
C21 0.115(4) 0.059(3) 0.074(4) 0.035(3) -.054(3) -.031(3)
C22 0.101(4) 0.056(3) 0.049(3) 0.019(2) -.014(3) 0.005(3)
C23 0.055(2) 0.058(2) 0.053(3) 0.022(2) -.004(2) 0.007(2)
C24 0.040(2) 0.044(2) 0.054(2) 0.025(2) -.011(2) -.0030(10)
C25 0.054(3) 0.048(2) 0.070(4) 0.023(2) -.008(2) 0.008(2)

loop_
_atom_site_label
_atom_site_fract_x
_atom_site_fract_y
_atom_site_fract_z
_atom_site_U_iso_or_equiv
_atom_site_thermal_displace_type
_atom_site_calc_flag
_atom_site_calc_attached_atom
_atom_site_refinement_flags
P 0.3226(1) 0.6102(1) 0.4064(1) 0.042(1) Uani ? ? ?
Sn 0.0000 0.0000 0.0000 0.045(1) Uani ? ? S
N1 0.1633(3) 0.1346(4) 0.0804(4) 0.059(4) Uani ? ? ?
N2 0.2212(3) 0.0745(4) 0.1063(4) 0.056(3) Uani ? ? ?
N3 0.2790(3) 0.0206(5) 0.1315(5) 0.088(5) Uani ? ? ?
N4 0.0572(3) 0.0088(4) -0.1958(4) 0.060(3) Uani ? ? ?
N5 0.1080(3) 0.1213(5) -0.1909(4) 0.062(4) Uani ? ? ?
N6 0.1584(4) 0.2288(6) -0.1898(6) 0.099(6) Uani ? ? ?
C1 0.2757(3) 0.4892(5) 0.5717(5) 0.057(4) Uani ? ? ?
C2 0.2148(4) 0.3987(5) 0.6214(5) 0.064(5) Uani ? ? ?
C3 0.1186(3) 0.3138(5) 0.5694(5) 0.061(4) Uani ? ? ?
C4 0.0821(3) 0.3174(5) 0.4687(5) 0.065(4) Uani ? ? ?
C5 0.1422(3) 0.4092(5) 0.4187(4) 0.055(4) Uani ? ? ?
C6 0.2397(3) 0.4950(4) 0.4707(4) 0.043(3) Uani ? ? ?
C7 0.4511(3) 0.3502(4) 0.2405(4) 0.048(3) Uani ? ? ?
C8 0.5409(3) 0.2729(5) 0.1420(5) 0.060(4) Uani ? ? ?
C9 0.6101(3) 0.3429(5) 0.0781(4) 0.060(4) Uani ? ? ?
C10 0.5901(3) 0.4891(6) 0.1095(5) 0.065(4) Uani ? ? ?
C11 0.4999(3) 0.5661(5) 0.2053(5) 0.059(4) Uani ? ? ?
C12 0.4308(3) 0.4974(4) 0.2725(4) 0.044(3) Uani ? ? ?
C13 0.2092(3) 0.5514(5) 0.2039(4) 0.055(4) Uani ? ? ?
C14 0.1494(3) 0.5923(6) 0.1429(5) 0.066(5) Uani ? ? ?
C15 0.1245(3) 0.7480(7) 0.2083(6) 0.070(5) Uani ? ? ?
C16 0.1562(3) 0.8620(6) 0.3352(6) 0.070(5) Uani ? ? ?
C17 0.2144(3) 0.8239(5) 0.4004(5) 0.058(4) Uani ? ? ?
C18 0.2419(3) 0.6676(4) 0.3335(4) 0.046(4) Uani ? ? ?
C19 0.5002(3) 0.8102(5) 0.5415(5) 0.060(4) Uani ? ? ?
C20 0.5451(4) 0.9383(6) 0.6555(6) 0.076(6) Uani ? ? ?
C21 0.4769(5) 1.0373(6) 0.7727(6) 0.082(6) Uani ? ? ?
C22 0.3629(5) 1.0098(5) 0.7813(5) 0.072(5) Uani ? ? ?
C23 0.3164(3) 0.8801(5) 0.6694(4) 0.060(4) Uani ? ? ?
C24 0.3854(3) 0.7804(4) 0.5482(4) 0.046(3) Uani ? ? ?
C25 -.0663(4) 0.2255(5) 0.1089(6) 0.061(5) Uani ? ? ?
H1 0.351(1) 0.555(1) 0.613(1) 0.08(1) Uiso calc C1 ?
H2 0.243(1) 0.394(1) 0.702(1) 0.08(1) Uiso calc C2 ?
H3 0.072(1) 0.243(1) 0.610(1) 0.08(1) Uiso calc C3 ?
H4 0.007(1) 0.250(1) 0.428(1) 0.10(2) Uiso calc C4 ?
H5 0.113(1) 0.414(1) 0.339(1) 0.06(1) Uiso calc C5 ?
H6 0.397(1) 0.295(1) 0.292(1) 0.06(1) Uiso calc C7 ?
H7 0.556(1) 0.157(1) 0.116(1) 0.07(1) Uiso calc C8 ?
H8 0.681(1) 0.283(1) 0.003(1) 0.05(1) Uiso calc C9 ?
H9 0.645(1) 0.544(1) 0.059(1) 0.09(2) Uiso calc C10 ?
H10 0.483(1) 0.680(1) 0.228(1) 0.08(1) Uiso calc C11 ?
H11 0.231(1) 0.431(1) 0.152(1) 0.06(1) Uiso calc C13 ?
H12 0.121(1) 0.503(1) 0.043(1) 0.11(2) Uiso calc C14 ?
H13 0.079(1) 0.779(1) 0.157(1) 0.11(2) Uiso calc C15 ?
H14 0.135(1) 0.983(1) 0.385(1) 0.10(2) Uiso calc C16 ?
H15 0.239(1) 0.913(1) 0.502(1) 0.06(1) Uiso calc C17 ?
H16 0.553(1) 0.733(1) 0.447(1) 0.07(1) Uiso calc C19 ?
H17 0.634(1) 0.960(1) 0.652(1) 0.12(2) Uiso calc C20 ?
H18 0.513(1) 1.139(1) 0.861(1) 0.10(2) Uiso calc C21 ?
H19 0.311(1) 1.090(1) 0.875(1) 0.10(2) Uiso calc C22 ?
H20 0.228(1) 0.856(1) 0.676(1) 0.09(2) Uiso calc C23 ?
H21 -.025(4) 0.288(6) 0.081(6) 0.10(2) Uiso d ? ?
H22 -.134(5) 0.220(7) 0.102(6) 0.12(2) Uiso d ? ?
H23 -.060(4) 0.281(7) 0.204(6) 0.10(2) Uiso d ? ?

loop_
_atom_type_symbol
_atom_type_description
_atom_type_scat_source
_atom_type_scat_dispersion_real
_atom_type_scat_dispersion_imag
C ? 'SHELX76 (Sheldrick, 1976)' ? ?
H ? 'SHELX76 (Sheldrick, 1976)' ? ?
N ? 'SHELX76 (Sheldrick, 1976)' ? ?
P ? 'SHELX76 (Sheldrick, 1976)' ? ?
Sn ? 'SHELX76 (Sheldrick, 1976)' ? ?

loop_
_geom_angle_atom_site_label_1
_geom_angle_atom_site_label_2
_geom_angle_atom_site_label_3
_geom_angle
_geom_angle_publ_flag
C6 P C12 110.0(2) yes
C6 P C18 110.6(2) yes
C6 P C24 108.9(2) yes
C12 P C18 108.6(2) yes
C12 P C24 108.1(2) yes
C18 P C24 110.7(2) yes
N1 Sn N4 88.80(10) yes
N1 Sn C25 86.8(2) yes
N4 Sn C25 91.6(2) yes
Sn N1 N2 118.3(3) yes
Sn N4 N5 121.3(3) yes
N1 N2 N3 177.9(4) yes
N4 N5 N6 178.2(5) yes
C6 C1 C2 119.2(4) ?
C1 C2 C3 120.7(6) ?
C2 C3 C4 120.8(5) ?
C3 C4 C5 118.9(4) ?
C4 C5 C6 120.6(5) ?
C5 C6 C1 119.7(5) ?
C5 C6 P 122.5(4) ?
C1 C6 P 117.8(3) ?
C12 C7 C8 119.9(4) ?
C7 C8 C9 120.3(5) ?
C8 C9 C10 119.9(4) ?
C9 C10 C11 120.5(5) ?
C10 C11 C12 119.99(5) ?
C11 C12 C7 119.5(3) ?
C11 C12 P 117.8(3) ?
C7 C12 P 122.6(3) ?
C18 C13 C14 118.6(4) ?
C13 C14 C15 120.1(3) ?
C14 C15 C16 121.4(7) ?
C15 C16 C17 119.8(5) ?
C16 C17 C18 119.0(4) ?
C17 C18 C13 121.0(5) ?
C17 C18 P 122.0(3) ?
C13 C18 P 117.0(4) ?
C24 C19 C20 119.6(4) ?
C19 C20 C21 119.7(5) ?
C20 C21 C22 121.5(4) ?
C21 C22 C23 119.6(4) ?
C22 C23 C24 119.2(4) ?
C23 C24 C19 120.3(3) ?
C23 C24 P 118.1(3) ?
C19 C24 P 121.5(3) ?

loop_
_geom_bond_atom_site_label_1
_geom_bond_atom_site_label_2
_geom_bond_distance
_geom_bond_publ_flag
C6 P 1.777(5) yes
C12 P 1.789(3) yes
C18 P 1.764(6) yes
C24 P 1.789(3) yes
N1 Sn 2.288(3) yes
N4 Sn 2.250(5) yes
C25 Sn 2.130(5) yes
N2 N1 1.187(7) yes
N3 N2 1.134(8) yes
N5 N4 1.179(6) yes
N6 N5 1.150(8) yes
C2 C1 1.371(8) ?
C6 C1 1.355(8) ?
C3 C2 1.376(6) ?
C4 C3 1.342(9) ?
C5 C4 1.380(8) ?
C6 C5 1.390(5) ?
C8 C7 1.389(5) ?
C12 C7 1.381(6) ?
C9 C8 1.365(8) ?
C10 C9 1.373(8) ?
C11 C10 1.382(5) ?
C12 C11 1.382(7) ?
C14 C13 1.358(9) ?
C18 C13 1.386(5) ?
C15 C14 1.384(8) ?
C16 C15 1.356(7) ?
C17 C16 1.363(10) ?
C18 C17 1.397(6) ?
C20 C19 1.375(6) ?
C24 C19 1.396(5) ?
C21 C20 1.365(7) ?
C22 C21 1.385(8) ?
C23 C22 1.377(6) ?
C24 C23 1.393(5) ?
H21 C25 0.90(7) ?
H22 C25 0.85(7) ?
H23 C25 0.92(6) ?
